data_2203980
loop_
_publ_author_name
'Rabe, Gerd W.'
'Incarvito, Christopher D.'
'Golen, James A.'
'Rheingold, Arnold L.'

_publ_section_title Bis[\m-bis(2,6-di-1-naphthylphenyl)phosphanido]bis[(tetrahydrofuran)lithium(I)]
_journal_issue 8
_journal_name_full 'Acta Crystallographica Section E'
_journal_page_first m1156
_journal_page_last m1157
_journal_paper_doi 10.1107/S1600536804017155
_journal_volume 60
_journal_year 2004
_chemical_formula_iupac '[Li2 (C4 H8 O1)2 (C26 H22 O1 P1)2]'
_chemical_formula_moiety 'C60 H52 Li2 O2 P2'
_chemical_formula_sum 'C60 H52 Li2 O2 P2'
_chemical_formula_weight 880.84
_chemical_name_systematic Bis[\m-bis(2,6-di-1-naphthylphenyl)phosphanido]bis[(tetrahdyrofuran)lithium(I)]
_space_group_IT_number 2
_symmetry_cell_setting triclinic
_symmetry_space_group_name_Hall '-P 1'
_symmetry_space_group_name_H-M 'P -1'
_atom_sites_solution_hydrogens geom
_atom_sites_solution_primary direct
_atom_sites_solution_secondary difmap
_audit_creation_method SHELXL-97
_cell_angle_alpha 62.710(10)
_cell_angle_beta 74.360(11)
_cell_angle_gamma 86.041(11)
_cell_formula_units_Z 1
_cell_length_a 10.4586(19)
_cell_length_b 11.3387(19)
_cell_length_c 11.5813(19)
_cell_measurement_reflns_used 700
_cell_measurement_temperature 173(2)
_cell_measurement_theta_max 25.00
_cell_measurement_theta_min 2.00
_cell_volume 1172.9(4)
_computing_cell_refinement SMART
_computing_data_collection 'SMART (Bruker, 2001)'
_computing_data_reduction 'SHELXTL (Bruker, 2001)'
_computing_molecular_graphics SHELXTL
_computing_publication_material SHELXTL
_computing_structure_refinement 'SHELXL97 (Sheldrick, 1997)'
_computing_structure_solution 'SHELXS97 (Sheldrick, 1997)'
_diffrn_ambient_temperature 173(2)
_diffrn_measured_fraction_theta_full 0.995
_diffrn_measured_fraction_theta_max 0.995
_diffrn_measurement_device_type 'Bruker SMART CCD area-detector'
_diffrn_measurement_method '\f and \w'
_diffrn_radiation_monochromator graphite
_diffrn_radiation_source 'fine-focus sealed tube'
_diffrn_radiation_type MoK\a
_diffrn_radiation_wavelength 0.71073
_diffrn_reflns_av_R_equivalents 0.0670
_diffrn_reflns_av_sigmaI/netI 0.1097
_diffrn_reflns_limit_h_max 12
_diffrn_reflns_limit_h_min -12
_diffrn_reflns_limit_k_max 13
_diffrn_reflns_limit_k_min -13
_diffrn_reflns_limit_l_max 13
_diffrn_reflns_limit_l_min -12
_diffrn_reflns_number 9754
_diffrn_reflns_theta_full 25.00
_diffrn_reflns_theta_max 25.00
_diffrn_reflns_theta_min 2.03
_exptl_absorpt_coefficient_mu 0.137
_exptl_absorpt_correction_T_max 0.980
_exptl_absorpt_correction_T_min 0.940
_exptl_absorpt_correction_type multi-scan
_exptl_absorpt_process_details '(SADABS; Bruker, 2001)'
_exptl_crystal_colour red
_exptl_crystal_density_diffrn 1.247
_exptl_crystal_density_meas ?
_exptl_crystal_density_method 'not measured'
_exptl_crystal_description block
_exptl_crystal_F_000 464
_exptl_crystal_size_max 0.30
_exptl_crystal_size_mid 0.15
_exptl_crystal_size_min 0.15
_refine_diff_density_max 0.672
_refine_diff_density_min -0.261
_refine_ls_extinction_method none
_refine_ls_goodness_of_fit_ref 1.055
_refine_ls_hydrogen_treatment mixed
_refine_ls_matrix_type full
_refine_ls_number_parameters 312
_refine_ls_number_reflns 4117
_refine_ls_number_restraints 6
_refine_ls_restrained_S_all 1.056
_refine_ls_R_factor_all 0.1610
_refine_ls_R_factor_gt 0.0829
_refine_ls_shift/su_max 0.000
_refine_ls_shift/su_mean 0.000
_refine_ls_structure_factor_coef Fsqd
_refine_ls_weighting_details 'calc w = 1/[\s^2^(Fo^2^)+(0.1225P)^2^+0.6192P] where P = (Fo^2^+2Fc^2^)/3'
_refine_ls_weighting_scheme calc
_refine_ls_wR_factor_gt 0.2105
_refine_ls_wR_factor_ref 0.2621
_reflns_number_gt 2126
_reflns_number_total 4117
_reflns_threshold_expression I>2\s(I)
_cod_data_source_file bt6487.cif
_cod_data_source_block I
_cod_depositor_comments
;
The following automatic conversions were performed:

'_exptl_crystal_density_meas' value 'none' was changed to '?' - the
value is perceived as not measured.

Automatic conversion script
Id: cif_fix_values 3008 2015-01-20 13:52:24Z robertas 
;
_cod_original_sg_symbol_Hall -P1
_cod_original_sg_symbol_H-M P-1
_cod_database_code 2203980
_cod_database_fobs_code 2203980

loop_
_symmetry_equiv_pos_as_xyz
'x, y, z'
'-x, -y, -z'

loop_
_atom_site_label
_atom_site_fract_x
_atom_site_fract_y
_atom_site_fract_z
_atom_site_U_iso_or_equiv
_atom_site_adp_type
_atom_site_calc_flag
_atom_site_refinement_flags
_atom_site_occupancy
_atom_site_disorder_assembly
_atom_site_disorder_group
_atom_site_type_symbol
Li1 0.3720(11) 0.4127(9) 0.5206(10) 0.063(3) Uani d . 1 . . Li
P1 0.61343(17) 0.38032(14) 0.45739(14) 0.0517(5) Uani d . 1 . . P
H1 0.676(6) 0.399(6) 0.333(6) 0.085(18) Uiso d . 1 . . H
O1 0.2253(4) 0.2899(4) 0.6183(4) 0.0657(12) Uani d . 1 . . O
C1 0.6847(5) 0.2310(5) 0.5547(5) 0.0424(13) Uani d . 1 . . C
C2 0.6522(5) 0.1794(5) 0.6970(5) 0.0437(13) Uani d . 1 . . C
C3 0.7032(6) 0.0645(5) 0.7749(5) 0.0499(14) Uani d . 1 . . C
H3A 0.6806 0.0332 0.8698 0.060 Uiso calc R 1 . . H
C4 0.7857(5) -0.0063(5) 0.7197(6) 0.0493(14) Uani d . 1 . . C
H4A 0.8193 -0.0862 0.7752 0.059 Uiso calc R 1 . . H
C5 0.8186(5) 0.0404(5) 0.5833(6) 0.0485(14) Uani d . 1 . . C
H5A 0.8755 -0.0082 0.5441 0.058 Uiso calc R 1 . . H
C6 0.7714(5) 0.1560(5) 0.5011(5) 0.0454(13) Uani d . 1 . . C
C7 0.8238(6) 0.2069(5) 0.3524(6) 0.0552(15) Uani d . 1 . . C
C8 0.7451(6) 0.1942(5) 0.2809(6) 0.0544(15) Uani d . 1 . . C
C9 0.6129(5) 0.1304(5) 0.3411(5) 0.0391(12) Uani d . 1 . . C
H9A 0.5745 0.0965 0.4354 0.047 Uiso calc R 1 . . H
C10 0.5444(6) 0.1189(5) 0.2647(6) 0.0596(16) Uani d . 1 . . C
H10A 0.4581 0.0751 0.3079 0.072 Uiso calc R 1 . . H
C11 0.5889(7) 0.1645(6) 0.1319(7) 0.0671(18) Uani d . 1 . . C
H11A 0.5358 0.1532 0.0824 0.081 Uiso calc R 1 . . H
C12 0.7090(7) 0.2264(6) 0.0702(6) 0.0612(16) Uani d . 1 . . C
H12A 0.7390 0.2593 -0.0249 0.073 Uiso calc R 1 . . H
C13 0.7941(5) 0.2467(5) 0.1332(5) 0.0461(13) Uani d . 1 . . C
C14 0.9229(7) 0.3085(7) 0.0691(8) 0.087(2) Uani d . 1 . . C
H14A 0.9578 0.3419 -0.0256 0.105 Uiso calc R 1 . . H
C15 1.0008(7) 0.3209(7) 0.1470(7) 0.080(2) Uani d . 1 . . C
H15A 1.0871 0.3650 0.1057 0.097 Uiso calc R 1 . . H
C16 0.9479(5) 0.2679(6) 0.2817(7) 0.0614(16) Uani d . 1 . . C
H16A 1.0026 0.2736 0.3326 0.074 Uiso calc R 1 . . H
C17 0.5573(5) 0.2499(5) 0.7668(5) 0.0440(13) Uani d . 1 . . C
C18 0.6033(6) 0.3642(5) 0.7627(5) 0.0497(14) Uani d . 1 . . C
C19 0.7353(5) 0.4212(5) 0.6941(5) 0.0417(12) Uani d . 1 . . C
H19A 0.7966 0.3812 0.6478 0.050 Uiso calc R 1 . . H
C20 0.7740(7) 0.5326(6) 0.6945(6) 0.0659(17) Uani d . 1 . . C
H20A 0.8632 0.5682 0.6493 0.079 Uiso calc R 1 . . H
C21 0.6893(8) 0.5958(7) 0.7577(6) 0.0729(19) Uani d . 1 . . C
H21A 0.7188 0.6741 0.7559 0.088 Uiso calc R 1 . . H
C22 0.5617(7) 0.5436(6) 0.8232(6) 0.0634(17) Uani d . 1 . . C
H22A 0.5022 0.5875 0.8663 0.076 Uiso calc R 1 . . H
C23 0.5156(6) 0.4287(5) 0.8290(5) 0.0463(14) Uani d . 1 . . C
C24 0.3842(7) 0.3742(6) 0.8988(5) 0.0570(16) Uani d . 1 . . C
H24A 0.3246 0.4177 0.9424 0.068 Uiso calc R 1 . . H
C25 0.3408(6) 0.2596(6) 0.9048(5) 0.0644(17) Uani d . 1 . . C
H25A 0.2527 0.2224 0.9537 0.077 Uiso calc R 1 . . H
C26 0.4316(5) 0.1970(5) 0.8355(5) 0.0450(13) Uani d . 1 . . C
H26A 0.4031 0.1179 0.8380 0.054 Uiso calc R 1 . . H
C27 0.1016(7) 0.3143(7) 0.6916(8) 0.087(2) Uani d D 1 B . C
H27A 0.1180 0.3517 0.7489 0.105 Uiso calc R 1 A 1 H
H27B 0.0544 0.3795 0.6279 0.105 Uiso calc R 1 A 1 H
C28 0.018(2) 0.1868(13) 0.778(2) 0.094(6) Uani d PD 0.62(2) B 1 C
H28A -0.0163 0.1726 0.8718 0.113 Uiso calc PR 0.62(2) B 1 H
H28B -0.0578 0.1859 0.7422 0.113 Uiso calc PR 0.62(2) B 1 H
C29 0.1147(16) 0.0804(14) 0.769(2) 0.079(5) Uani d PD 0.62(2) B 1 C
H29A 0.0686 0.0037 0.7750 0.095 Uiso calc PR 0.62(2) B 1 H
H29B 0.1630 0.0488 0.8397 0.095 Uiso calc PR 0.62(2) B 1 H
C30 0.207(2) 0.163(4) 0.628(3) 0.070(5) Uani d PD 0.62(2) B 1 C
H30A 0.2927 0.1215 0.6173 0.083 Uiso calc PR 0.62(2) B 1 H
H30B 0.1653 0.1693 0.5583 0.083 Uiso calc PR 0.62(2) B 1 H
C28A 0.051(5) 0.172(2) 0.796(3) 0.094(6) Uani d PD 0.38(2) B 2 C
H28C -0.0466 0.1644 0.8363 0.113 Uiso calc PR 0.38(2) B 2 H
H28D 0.0968 0.1365 0.8691 0.113 Uiso calc PR 0.38(2) B 2 H
C29A 0.091(3) 0.106(3) 0.702(4) 0.079(5) Uani d PD 0.38(2) B 2 C
H29C 0.0777 0.0083 0.7538 0.095 Uiso calc PR 0.38(2) B 2 H
H29D 0.0409 0.1393 0.6334 0.095 Uiso calc PR 0.38(2) B 2 H
C30A 0.239(4) 0.151(7) 0.639(5) 0.070(5) Uani d PD 0.38(2) B 2 C
H30C 0.2744 0.1464 0.5533 0.083 Uiso calc PR 0.38(2) B 2 H
H30D 0.2940 0.1016 0.7018 0.083 Uiso calc PR 0.38(2) B 2 H

loop_
_atom_site_aniso_label
_atom_site_aniso_U_11
_atom_site_aniso_U_22
_atom_site_aniso_U_33
_atom_site_aniso_U_12
_atom_site_aniso_U_13
_atom_site_aniso_U_23
Li1 0.080(7) 0.043(5) 0.077(7) 0.023(5) -0.028(5) -0.036(5)
P1 0.0849(12) 0.0414(8) 0.0412(8) 0.0308(7) -0.0295(7) -0.0259(7)
O1 0.074(3) 0.047(2) 0.080(3) 0.018(2) -0.022(2) -0.034(2)
C1 0.060(3) 0.034(3) 0.042(3) 0.016(2) -0.020(2) -0.023(2)
C2 0.058(3) 0.045(3) 0.041(3) 0.017(2) -0.022(2) -0.027(2)
C3 0.072(4) 0.044(3) 0.049(3) 0.024(3) -0.037(3) -0.025(3)
C4 0.060(4) 0.038(3) 0.059(4) 0.020(3) -0.030(3) -0.024(3)
C5 0.049(3) 0.035(3) 0.061(4) 0.012(2) -0.010(3) -0.025(3)
C6 0.055(3) 0.038(3) 0.041(3) 0.010(2) -0.008(2) -0.020(2)
C7 0.053(4) 0.044(3) 0.075(4) 0.014(3) -0.017(3) -0.034(3)
C8 0.069(4) 0.042(3) 0.079(4) 0.031(3) -0.040(3) -0.043(3)
C9 0.047(3) 0.039(3) 0.036(3) 0.002(2) -0.016(2) -0.019(2)
C10 0.083(4) 0.048(3) 0.063(4) 0.011(3) -0.041(3) -0.027(3)
C11 0.095(5) 0.052(4) 0.069(4) 0.019(4) -0.042(4) -0.031(3)
C12 0.077(5) 0.053(4) 0.062(4) 0.018(3) -0.026(4) -0.031(3)
C13 0.051(4) 0.041(3) 0.045(3) 0.011(3) -0.011(3) -0.021(3)
C14 0.082(5) 0.070(5) 0.088(5) 0.015(4) 0.005(5) -0.034(4)
C15 0.064(5) 0.092(5) 0.077(5) 0.011(4) -0.011(4) -0.036(4)
C16 0.039(3) 0.066(4) 0.077(4) -0.010(3) -0.001(3) -0.036(3)
C17 0.052(3) 0.043(3) 0.033(3) 0.003(2) -0.019(2) -0.009(2)
C18 0.070(4) 0.044(3) 0.040(3) 0.011(3) -0.031(3) -0.015(3)
C19 0.052(3) 0.037(3) 0.046(3) 0.003(2) -0.021(3) -0.022(2)
C20 0.090(5) 0.054(4) 0.065(4) -0.003(3) -0.029(3) -0.031(3)
C21 0.108(6) 0.064(4) 0.058(4) 0.001(4) -0.027(4) -0.034(4)
C22 0.086(5) 0.064(4) 0.045(3) 0.019(4) -0.024(3) -0.027(3)
C23 0.063(4) 0.056(3) 0.028(3) 0.026(3) -0.018(3) -0.026(3)
C24 0.089(5) 0.051(3) 0.040(3) 0.026(3) -0.031(3) -0.024(3)
C25 0.071(4) 0.073(4) 0.045(3) 0.012(3) -0.017(3) -0.024(3)
C26 0.054(4) 0.047(3) 0.035(3) 0.007(3) -0.013(2) -0.020(2)
C27 0.076(5) 0.068(5) 0.114(6) 0.023(4) -0.015(4) -0.046(4)
C28 0.052(13) 0.073(6) 0.159(10) 0.005(6) -0.011(7) -0.063(6)
C29 0.068(8) 0.050(7) 0.135(17) 0.016(5) -0.048(8) -0.045(10)
C30 0.081(13) 0.055(8) 0.105(8) 0.028(11) -0.046(7) -0.055(6)
C28A 0.052(13) 0.073(6) 0.159(10) 0.005(6) -0.011(7) -0.063(6)
C29A 0.068(8) 0.050(7) 0.135(17) 0.016(5) -0.048(8) -0.045(10)
C30A 0.081(13) 0.055(8) 0.105(8) 0.028(11) -0.046(7) -0.055(6)

loop_
_atom_type_symbol
_atom_type_description
_atom_type_scat_dispersion_real
_atom_type_scat_dispersion_imag
_atom_type_scat_source
C C 0.0033 0.0016 'International Tables Vol C Tables 4.2.6.8 and 6.1.1.4'
H H 0.0000 0.0000 'International Tables Vol C Tables 4.2.6.8 and 6.1.1.4'
Li Li -0.0003 0.0001 'International Tables Vol C Tables 4.2.6.8 and 6.1.1.4'
O O 0.0106 0.0060 'International Tables Vol C Tables 4.2.6.8 and 6.1.1.4'
P P 0.1023 0.0942 'International Tables Vol C Tables 4.2.6.8 and 6.1.1.4'

loop_
_geom_angle_atom_site_label_1
_geom_angle_atom_site_label_2
_geom_angle_atom_site_label_3
_geom_angle_site_symmetry_1
_geom_angle_site_symmetry_3
_geom_angle
_geom_angle_publ_flag
O1 Li1 P1 . . 131.0(4) y
O1 Li1 P1 . 2_666 122.2(5) y
P1 Li1 P1 . 2_666 98.8(4) y
O1 Li1 Li1 . 2_666 155.9(7) ?
P1 Li1 Li1 . 2_666 49.5(3) ?
P1 Li1 Li1 2_666 2_666 49.3(2) ?
C1 P1 Li1 . . 122.0(3) ?
C1 P1 Li1 . 2_666 121.8(3) ?
Li1 P1 Li1 . 2_666 81.2(4) y
C1 P1 H1 . . 100(3) ?
Li1 P1 H1 . . 121(2) ?
Li1 P1 H1 2_666 . 111(2) ?
C30 O1 C27 . . 105.9(11) ?
C30 O1 C30A . . 15(2) ?
C27 O1 C30A . . 115.3(16) ?
C30 O1 Li1 . . 129.5(11) ?
C27 O1 Li1 . . 124.5(4) ?
C30A O1 Li1 . . 119.7(15) ?
C6 C1 C2 . . 115.5(4) ?
C6 C1 P1 . . 125.1(4) ?
C2 C1 P1 . . 119.4(4) ?
C3 C2 C1 . . 121.1(5) ?
C3 C2 C17 . . 118.5(4) ?
C1 C2 C17 . . 120.4(4) ?
C4 C3 C2 . . 121.8(5) ?
C4 C3 H3A . . 119.1 ?
C2 C3 H3A . . 119.1 ?
C5 C4 C3 . . 118.6(5) ?
C5 C4 H4A . . 120.7 ?
C3 C4 H4A . . 120.7 ?
C4 C5 C6 . . 121.6(5) ?
C4 C5 H5A . . 119.2 ?
C6 C5 H5A . . 119.2 ?
C5 C6 C1 . . 121.4(5) ?
C5 C6 C7 . . 117.8(4) ?
C1 C6 C7 . . 120.6(4) ?
C16 C7 C8 . . 117.3(6) ?
C16 C7 C6 . . 123.1(6) ?
C8 C7 C6 . . 119.6(5) ?
C7 C8 C9 . . 123.9(5) ?
C7 C8 C13 . . 120.3(5) ?
C9 C8 C13 . . 115.7(5) ?
C10 C9 C8 . . 120.1(5) ?
C10 C9 H9A . . 119.9 ?
C8 C9 H9A . . 119.9 ?
C11 C10 C9 . . 124.3(6) ?
C11 C10 H10A . . 117.8 ?
C9 C10 H10A . . 117.8 ?
C12 C11 C10 . . 118.5(6) ?
C12 C11 H11A . . 120.8 ?
C10 C11 H11A . . 120.8 ?
C11 C12 C13 . . 125.1(6) ?
C11 C12 H12A . . 117.4 ?
C13 C12 H12A . . 117.4 ?
C12 C13 C14 . . 125.5(6) ?
C12 C13 C8 . . 116.2(5) ?
C14 C13 C8 . . 118.3(6) ?
C13 C14 C15 . . 119.5(7) ?
C13 C14 H14A . . 120.2 ?
C15 C14 H14A . . 120.2 ?
C16 C15 C14 . . 117.7(7) ?
C16 C15 H15A . . 121.2 ?
C14 C15 H15A . . 121.2 ?
C15 C16 C7 . . 126.8(7) ?
C15 C16 H16A . . 116.6 ?
C7 C16 H16A . . 116.6 ?
C26 C17 C18 . . 121.5(5) ?
C26 C17 C2 . . 119.1(5) ?
C18 C17 C2 . . 119.3(5) ?
C17 C18 C19 . . 123.2(5) ?
C17 C18 C23 . . 119.3(5) ?
C19 C18 C23 . . 117.5(5) ?
C20 C19 C18 . . 120.2(6) ?
C20 C19 H19A . . 119.9 ?
C18 C19 H19A . . 119.9 ?
C19 C20 C21 . . 122.5(6) ?
C19 C20 H20A . . 118.8 ?
C21 C20 H20A . . 118.8 ?
C22 C21 C20 . . 118.4(6) ?
C22 C21 H21A . . 120.8 ?
C20 C21 H21A . . 120.8 ?
C21 C22 C23 . . 122.3(6) ?
C21 C22 H22A . . 118.8 ?
C23 C22 H22A . . 118.8 ?
C22 C23 C24 . . 121.9(5) ?
C22 C23 C18 . . 119.0(6) ?
C24 C23 C18 . . 119.0(5) ?
C25 C24 C23 . . 121.1(6) ?
C25 C24 H24A . . 119.4 ?
C23 C24 H24A . . 119.4 ?
C24 C25 C26 . . 118.6(6) ?
C24 C25 H25A . . 120.7 ?
C26 C25 H25A . . 120.7 ?
C17 C26 C25 . . 120.4(5) ?
C17 C26 H26A . . 119.8 ?
C25 C26 H26A . . 119.8 ?
C28 C27 O1 . . 109.3(9) ?
C28 C27 C28A . . 17(3) ?
O1 C27 C28A . . 100.3(17) ?
C28 C27 H27A . . 109.8 ?
O1 C27 H27A . . 109.8 ?
C28A C27 H27A . . 101.3 ?
C28 C27 H27B . . 109.8 ?
O1 C27 H27B . . 109.8 ?
C28A C27 H27B . . 126.4 ?
H27A C27 H27B . . 108.3 ?
C29 C28 C27 . . 103.7(13) ?
C29 C28 H28A . . 111.0 ?
C27 C28 H28A . . 111.0 ?
C29 C28 H28B . . 111.0 ?
C27 C28 H28B . . 111.0 ?
H28A C28 H28B . . 109.0 ?
C28 C29 C30 . . 99(2) ?
C28 C29 H29A . . 111.9 ?
C30 C29 H29A . . 111.9 ?
C28 C29 H29B . . 111.9 ?
C30 C29 H29B . . 111.9 ?
H29A C29 H29B . . 109.6 ?
O1 C30 C29 . . 106(2) ?
O1 C30 H30A . . 110.6 ?
C29 C30 H30A . . 110.6 ?
O1 C30 H30B . . 110.6 ?
C29 C30 H30B . . 110.6 ?
H30A C30 H30B . . 108.7 ?
C27 C28A C29A . . 97.8(19) ?
C27 C28A H28C . . 112.2 ?
C29A C28A H28C . . 112.2 ?
C27 C28A H28D . . 112.2 ?
C29A C28A H28D . . 112.2 ?
H28C C28A H28D . . 109.8 ?
C30A C29A C28A . . 101(4) ?
C30A C29A H29C . . 111.5 ?
C28A C29A H29C . . 111.5 ?
C30A C29A H29D . . 111.5 ?
C28A C29A H29D . . 111.5 ?
H29C C29A H29D . . 109.3 ?
C29A C30A O1 . . 97(4) ?
C29A C30A H30C . . 112.4 ?
O1 C30A H30C . . 112.4 ?
C29A C30A H30D . . 112.4 ?
O1 C30A H30D . . 112.4 ?
H30C C30A H30D . . 110.0 ?

loop_
_geom_bond_atom_site_label_1
_geom_bond_atom_site_label_2
_geom_bond_site_symmetry_2
_geom_bond_distance
_geom_bond_publ_flag
Li1 O1 . 1.867(11) y
Li1 P1 . 2.483(11) y
Li1 P1 2_666 2.493(9) y
Li1 Li1 2_666 3.24(2) y
P1 P1 2_666 3.778(3) y
P1 C1 . 1.795(5) y
P1 Li1 2_666 2.493(9) ?
P1 H1 . 1.34(6) y
O1 C30 . 1.42(4) ?
O1 C27 . 1.430(7) ?
O1 C30A . 1.48(8) ?
C1 C6 . 1.415(7) ?
C1 C2 . 1.419(7) ?
C2 C3 . 1.371(7) ?
C2 C17 . 1.526(7) ?
C3 C4 . 1.369(7) ?
C3 H3A . 0.9500 ?
C4 C5 . 1.363(7) ?
C4 H4A . 0.9500 ?
C5 C6 . 1.374(7) ?
C5 H5A . 0.9500 ?
C6 C7 . 1.491(7) ?
C7 C16 . 1.366(7) ?
C7 C8 . 1.370(8) ?
C8 C9 . 1.441(7) ?
C8 C13 . 1.476(7) ?
C9 C10 . 1.332(7) ?
C9 H9A . 0.9500 ?
C10 C11 . 1.329(8) ?
C10 H10A . 0.9500 ?
C11 C12 . 1.326(8) ?
C11 H11A . 0.9500 ?
C12 C13 . 1.383(8) ?
C12 H12A . 0.9500 ?
C13 C14 . 1.404(8) ?
C14 C15 . 1.424(10) ?
C14 H14A . 0.9500 ?
C15 C16 . 1.349(8) ?
C15 H15A . 0.9500 ?
C16 H16A . 0.9500 ?
C17 C26 . 1.352(7) ?
C17 C18 . 1.389(7) ?
C18 C19 . 1.420(7) ?
C18 C23 . 1.417(7) ?
C19 C20 . 1.355(7) ?
C19 H19A . 0.9500 ?
C20 C21 . 1.370(8) ?
C20 H20A . 0.9500 ?
C21 C22 . 1.363(9) ?
C21 H21A . 0.9500 ?
C22 C23 . 1.387(8) ?
C22 H22A . 0.9500 ?
C23 C24 . 1.409(8) ?
C24 C25 . 1.371(8) ?
C24 H24A . 0.9500 ?
C25 C26 . 1.438(8) ?
C25 H25A . 0.9500 ?
C26 H26A . 0.9500 ?
C27 C28 . 1.493(14) ?
C27 C28A . 1.526(19) ?
C27 H27A . 0.9900 ?
C27 H27B . 0.9900 ?
C28 C29 . 1.540(16) ?
C28 H28A . 0.9900 ?
C28 H28B . 0.9900 ?
C29 C30 . 1.529(17) ?
C29 H29A . 0.9900 ?
C29 H29B . 0.9900 ?
C30 H30A . 0.9900 ?
C30 H30B . 0.9900 ?
C28A C29A . 1.54(2) ?
C28A H28C . 0.9900 ?
C28A H28D . 0.9900 ?
C29A C30A . 1.531(19) ?
C29A H29C . 0.9900 ?
C29A H29D . 0.9900 ?
C30A H30C . 0.9900 ?
C30A H30D . 0.9900 ?
